data_9014370
loop_
_publ_author_name
'Yamnova, N. A.'
'Pushcharovskii, D. Y.'
'Apollonov, V. N.'

_publ_section_title
;
 Crystalline structure of a new natural Mg-sulfate Mg3[SO4]2(OH)2
;
_journal_name_full 'Vestnik Moskovskogo Universiteta Geologiya'
_journal_page_first 76
_journal_page_last 78
_journal_volume 44
_journal_year 1989
_chemical_compound_source 'Nepa deposit of potassium salts, Eastern Siberia, Russia'
_chemical_formula_sum 'H2 Mg3 O10 S2'
_chemical_name_mineral Caminite
_space_group_IT_number 141
_symmetry_space_group_name_Hall '-I 4bd 2'
_symmetry_space_group_name_H-M 'I 41/a m d :2'
_cell_angle_alpha 90
_cell_angle_beta 90
_cell_angle_gamma 90
_cell_formula_units_Z 2
_cell_length_a 5.254
_cell_length_b 5.254
_cell_length_c 12.971
_cell_volume 358.058
_database_code_amcsd 0019045
_exptl_crystal_density_diffrn 2.774
_cod_depositor_comments
;
    Z inserted and fomula changed to be consistent with formula in title
                                          miguel
;
_cod_original_sg_symbol_H-M 'I 41/a m d'
_cod_original_formula_sum 'Mg1.5 S O5 H'
_cod_database_code 9014370

loop_
_space_group_symop_operation_xyz
x,y,z
1/2+x,1/2+y,1/2+z
1/4-y,3/4-x,1/4+z
3/4-y,1/4-x,3/4+z
1/4+y,3/4+x,1/4-z
3/4+y,1/4+x,3/4-z
1/4+y,3/4-x,1/4-z
3/4+y,1/4-x,3/4-z
1/4-y,3/4+x,1/4+z
3/4-y,1/4+x,3/4+z
1/2+x,-y,1/2+z
+x,1/2-y,+z
1/2-x,y,1/2-z
-x,1/2+y,-z
1/2+x,y,1/2-z
+x,1/2+y,-z
1/2-x,-y,1/2+z
-x,1/2-y,+z
1/4+y,1/4+x,3/4+z
3/4+y,3/4+x,1/4+z
1/4-y,1/4-x,3/4-z
3/4-y,3/4-x,1/4-z
1/4-y,1/4+x,3/4-z
3/4-y,3/4+x,1/4-z
1/4+y,1/4-x,3/4+z
3/4+y,3/4-x,1/4+z
-x,y,z
1/2-x,1/2+y,1/2+z
x,-y,-z
1/2+x,1/2-y,1/2-z
-x,-y,-z
1/2-x,1/2-y,1/2-z

loop_
_atom_site_label
_atom_site_fract_x
_atom_site_fract_y
_atom_site_fract_z
_atom_site_occupancy
_atom_site_U_iso_or_equiv
Mg 0.00000 0.00000 0.50000 0.75000 0.02356
S 0.00000 0.75000 0.12500 1.00000 0.00697
O1 0.00000 0.52000 0.18880 1.00000 0.01634
O2 0.00000 0.25000 0.37500 1.00000 0.01912
H 0.00000 0.47500 0.38800 0.25000 0.05066

loop_
_cod_related_entry_id
_cod_related_entry_database
_cod_related_entry_code
1 AMCSD 0019045
